data_2311855
loop_
_publ_author_name
'Schirmer, Marie Luis'
'Spannenberg, Anke'
'Werner, Thomas'

_publ_section_title
;
 Highly functionalized alkenes produced from base-free organocatalytic
 Wittig reactions: (E)-3-benzylidenepyrrolidine-2,5-dione,
 (E)-3-benzylidene-1-methylpyrrolidine-2,5-dione and
 (E)-3-benzylidene-1-tert-butylpyrrolidine-2,5-dione.
;
_journal_issue 'Pt 6'
_journal_name_full 'Acta crystallographica. Section C, Structural chemistry'
_journal_page_first 504
_journal_page_last 508
_journal_paper_doi 10.1107/S2053229616008159
_journal_volume 72
_journal_year 2016
_chemical_formula_iupac 'C12 H11 N O2'
_chemical_formula_moiety 'C12 H11 N O2'
_chemical_formula_sum 'C12 H11 N O2'
_chemical_formula_weight 201.22
_chemical_name_systematic
;
(<i>E</i>)-3-Benzylidene-1-methylpyrrolidine-2,5-dione
;
_space_group_crystal_system monoclinic
_space_group_IT_number 14
_space_group_name_Hall '-P 2yn'
_space_group_name_H-M_alt 'P 1 21/n 1'
_atom_sites_solution_hydrogens geom
_atom_sites_solution_primary direct
_atom_sites_solution_secondary difmap
_audit_creation_method SHELXL-2014
_cell_angle_alpha 90
_cell_angle_beta 116.7270(10)
_cell_angle_gamma 90
_cell_formula_units_Z 4
_cell_length_a 7.5977(4)
_cell_length_b 18.2537(9)
_cell_length_c 8.0187(4)
_cell_measurement_reflns_used 5561
_cell_measurement_temperature 150(2)
_cell_measurement_theta_max 28.92
_cell_measurement_theta_min 3.06
_cell_volume 993.27(9)
_computing_cell_refinement
;
SAINT (Bruker, 2013)
;
_computing_data_collection
;
APEX2 (Bruker, 2014)
;
_computing_data_reduction SAINT
_computing_molecular_graphics
;
XP in SHELXTL (Sheldrick, 2008) and Mercury (Macrae <i>et al.</i>,
2006)
;
_computing_publication_material
;
publCIF (Westrip, 2010)
;
_computing_structure_refinement
;
SHELXL2014 (Sheldrick, 2015)
;
_computing_structure_solution
;
SHELXS97 (Sheldrick, 2008)
;
_diffrn_ambient_temperature 150(2)
_diffrn_detector_area_resol_mean 8.3333
_diffrn_measured_fraction_theta_full 1.000
_diffrn_measured_fraction_theta_max 1.000
_diffrn_measurement_device_type 'Bruker APEXII CCD'
_diffrn_measurement_method '\f and \w scans'
_diffrn_radiation_type MoK\a
_diffrn_radiation_wavelength 0.71073
_diffrn_reflns_av_R_equivalents 0.0200
_diffrn_reflns_limit_h_max 10
_diffrn_reflns_limit_h_min -10
_diffrn_reflns_limit_k_max 24
_diffrn_reflns_limit_k_min -23
_diffrn_reflns_limit_l_max 10
_diffrn_reflns_limit_l_min -10
_diffrn_reflns_number 11747
_diffrn_reflns_theta_full 25.242
_diffrn_reflns_theta_max 27.998
_diffrn_reflns_theta_min 2.231
_exptl_absorpt_coefficient_mu 0.092
_exptl_absorpt_correction_T_max 0.98
_exptl_absorpt_correction_T_min 0.89
_exptl_absorpt_correction_type multi-scan
_exptl_absorpt_process_details
;
(SADABS; Bruker, 2014)
;
_exptl_crystal_colour colourless
_exptl_crystal_density_diffrn 1.346
_exptl_crystal_description 'part of a plate'
_exptl_crystal_F_000 424
_exptl_crystal_size_max 0.555
_exptl_crystal_size_mid 0.417
_exptl_crystal_size_min 0.194
_refine_diff_density_max 0.288
_refine_diff_density_min -0.220
_refine_ls_extinction_method none
_refine_ls_goodness_of_fit_ref 1.037
_refine_ls_hydrogen_treatment constr
_refine_ls_matrix_type full
_refine_ls_number_parameters 137
_refine_ls_number_reflns 2395
_refine_ls_number_restraints 0
_refine_ls_restrained_S_all 1.037
_refine_ls_R_factor_all 0.0474
_refine_ls_R_factor_gt 0.0397
_refine_ls_shift/su_max 0.001
_refine_ls_shift/su_mean 0.000
_refine_ls_structure_factor_coef Fsqd
_refine_ls_weighting_details 'w=1/[\s^2^(Fo^2^)+(0.0531P)^2^+0.3356P] where P=(Fo^2^+2Fc^2^)/3'
_refine_ls_weighting_scheme calc
_refine_ls_wR_factor_gt 0.1028
_refine_ls_wR_factor_ref 0.1097
_reflns_number_gt 2033
_reflns_number_total 2395
_reflns_threshold_expression 'I > 2\s(I)'
_cod_data_source_file ov3077sup1.cif
_cod_data_source_block II
_cod_original_sg_symbol_H-M 'P 21/n'
_cod_database_code 2311855
_shelx_space_group_comment
;
The symmetry employed for this shelxl refinement is uniquely defined
by the following loop, which should always be used as a source of
symmetry information in preference to the above space-group names.
They are only intended as comments.
;
_shelxl_version_number 2.014

loop_
_space_group_symop_operation_xyz
'x, y, z'
'-x+1/2, y+1/2, -z+1/2'
'-x, -y, -z'
'x-1/2, -y-1/2, z-1/2'

loop_
_atom_site_type_symbol
_atom_site_label
_atom_site_fract_x
_atom_site_fract_y
_atom_site_fract_z
_atom_site_U_iso_or_equiv
_atom_site_adp_type
_atom_site_calc_flag
_atom_site_occupancy
C C1 0.50222(17) 1.10435(6) 0.09662(16) 0.0243(3) Uani d 1
C C2 0.52368(16) 1.03432(6) 0.19853(15) 0.0220(2) Uani d 1
C C3 0.73937(16) 1.01798(7) 0.30244(16) 0.0252(3) Uani d 1
H H3A 0.7717 0.9714 0.2590 0.030 Uiso calc 1
H H3B 0.7818 1.0146 0.4384 0.030 Uiso calc 1
C C4 0.83624(17) 1.08221(7) 0.25761(16) 0.0283(3) Uani d 1
C C5 0.7309(2) 1.19886(7) 0.07720(19) 0.0342(3) Uani d 1
H H5A 0.7210 1.2390 0.1538 0.051 Uiso calc 1
H H5B 0.6348 1.2065 -0.0533 0.051 Uiso calc 1
H H5C 0.8640 1.1978 0.0867 0.051 Uiso calc 1
C C6 0.36379(16) 1.00024(6) 0.18933(15) 0.0234(2) Uani d 1
H H6 0.2422 1.0235 0.1122 0.028 Uiso calc 1
C C7 0.34682(16) 0.93296(6) 0.27917(15) 0.0228(2) Uani d 1
C C8 0.50773(17) 0.89385(7) 0.41127(16) 0.0253(3) Uani d 1
H H8 0.6379 0.9105 0.4454 0.030 Uiso calc 1
C C9 0.47829(19) 0.83109(7) 0.49242(17) 0.0292(3) Uani d 1
H H9 0.5886 0.8054 0.5832 0.035 Uiso calc 1
C C10 0.2892(2) 0.80520(7) 0.44260(18) 0.0318(3) Uani d 1
H H10 0.2702 0.7617 0.4976 0.038 Uiso calc 1
C C11 0.12847(19) 0.84332(7) 0.31191(18) 0.0328(3) Uani d 1
H H11 -0.0013 0.8260 0.2772 0.039 Uiso calc 1
C C12 0.15702(17) 0.90641(7) 0.23218(17) 0.0280(3) Uani d 1
H H12 0.0458 0.9324 0.1437 0.034 Uiso calc 1
N N1 0.69048(14) 1.12976(5) 0.14293(13) 0.0256(2) Uani d 1
O O1 0.35222(13) 1.13563(5) -0.00940(13) 0.0341(2) Uani d 1
O O2 1.01060(14) 1.09208(6) 0.31004(15) 0.0447(3) Uani d 1

loop_
_atom_site_aniso_label
_atom_site_aniso_U_11
_atom_site_aniso_U_22
_atom_site_aniso_U_33
_atom_site_aniso_U_12
_atom_site_aniso_U_13
_atom_site_aniso_U_23
C1 0.0252(6) 0.0236(6) 0.0243(5) 0.0014(4) 0.0115(4) -0.0034(4)
C2 0.0222(5) 0.0225(5) 0.0203(5) 0.0016(4) 0.0087(4) -0.0025(4)
C3 0.0200(5) 0.0291(6) 0.0240(5) -0.0008(4) 0.0077(4) 0.0013(4)
C4 0.0243(6) 0.0340(7) 0.0252(6) -0.0027(5) 0.0097(5) 0.0007(5)
C5 0.0410(7) 0.0265(6) 0.0389(7) -0.0058(5) 0.0213(6) -0.0001(5)
C6 0.0197(5) 0.0260(6) 0.0226(5) 0.0030(4) 0.0078(4) -0.0010(4)
C7 0.0227(5) 0.0241(6) 0.0225(5) -0.0006(4) 0.0111(4) -0.0043(4)
C8 0.0221(5) 0.0271(6) 0.0254(6) -0.0012(4) 0.0096(4) -0.0025(4)
C9 0.0339(6) 0.0263(6) 0.0268(6) 0.0041(5) 0.0130(5) 0.0001(5)
C10 0.0424(7) 0.0249(6) 0.0319(6) -0.0058(5) 0.0200(6) -0.0026(5)
C11 0.0295(6) 0.0357(7) 0.0354(7) -0.0095(5) 0.0165(5) -0.0057(5)
C12 0.0218(6) 0.0325(6) 0.0282(6) 0.0003(5) 0.0099(5) -0.0011(5)
N1 0.0277(5) 0.0245(5) 0.0254(5) -0.0026(4) 0.0128(4) -0.0006(4)
O1 0.0289(5) 0.0287(5) 0.0411(5) 0.0067(4) 0.0125(4) 0.0067(4)
O2 0.0230(5) 0.0567(7) 0.0479(6) -0.0064(4) 0.0104(4) 0.0139(5)

loop_
_atom_type_symbol
_atom_type_description
_atom_type_scat_dispersion_real
_atom_type_scat_dispersion_imag
_atom_type_scat_source
C C 0.0033 0.0016 'International Tables Vol C Tables 4.2.6.8 and 6.1.1.4'
H H 0.0000 0.0000 'International Tables Vol C Tables 4.2.6.8 and 6.1.1.4'
N N 0.0061 0.0033 'International Tables Vol C Tables 4.2.6.8 and 6.1.1.4'
O O 0.0106 0.0060 'International Tables Vol C Tables 4.2.6.8 and 6.1.1.4'

loop_
_geom_angle_atom_site_label_1
_geom_angle_atom_site_label_2
_geom_angle_atom_site_label_3
_geom_angle
O1 C1 N1 124.08(11)
O1 C1 C2 128.71(11)
N1 C1 C2 107.20(9)
C6 C2 C1 119.85(10)
C6 C2 C3 132.69(11)
C1 C2 C3 107.42(9)
C2 C3 C4 103.97(9)
C2 C3 H3A 111.0
C4 C3 H3A 111.0
C2 C3 H3B 111.0
C4 C3 H3B 111.0
H3A C3 H3B 109.0
O2 C4 N1 124.22(12)
O2 C4 C3 127.40(12)
N1 C4 C3 108.38(10)
N1 C5 H5A 109.5
N1 C5 H5B 109.5
H5A C5 H5B 109.5
N1 C5 H5C 109.5
H5A C5 H5C 109.5
H5B C5 H5C 109.5
C2 C6 C7 130.13(11)
C2 C6 H6 114.9
C7 C6 H6 114.9
C8 C7 C12 117.98(11)
C8 C7 C6 124.18(10)
C12 C7 C6 117.83(10)
C9 C8 C7 120.45(11)
C9 C8 H8 119.8
C7 C8 H8 119.8
C8 C9 C10 120.73(12)
C8 C9 H9 119.6
C10 C9 H9 119.6
C11 C10 C9 119.46(12)
C11 C10 H10 120.3
C9 C10 H10 120.3
C12 C11 C10 120.01(12)
C12 C11 H11 120.0
C10 C11 H11 120.0
C11 C12 C7 121.36(11)
C11 C12 H12 119.3
C7 C12 H12 119.3
C4 N1 C1 112.94(10)
C4 N1 C5 123.38(10)
C1 N1 C5 123.68(10)

loop_
_geom_bond_atom_site_label_1
_geom_bond_atom_site_label_2
_geom_bond_distance
C1 O1 1.2150(14)
C1 N1 1.3860(15)
C1 C2 1.4861(16)
C2 C6 1.3370(16)
C2 C3 1.4969(15)
C3 C4 1.5111(17)
C3 H3A 0.9900
C3 H3B 0.9900
C4 O2 1.2096(15)
C4 N1 1.3818(15)
C5 N1 1.4521(15)
C5 H5A 0.9800
C5 H5B 0.9800
C5 H5C 0.9800
C6 C7 1.4585(16)
C6 H6 0.9500
C7 C8 1.4006(16)
C7 C12 1.4027(16)
C8 C9 1.3844(17)
C8 H8 0.9500
C9 C10 1.3896(18)
C9 H9 0.9500
C10 C11 1.3866(19)
C10 H10 0.9500
C11 C12 1.3807(18)
C11 H11 0.9500
C12 H12 0.9500

loop_
_geom_torsion_atom_site_label_1
_geom_torsion_atom_site_label_2
_geom_torsion_atom_site_label_3
_geom_torsion_atom_site_label_4
_geom_torsion
O1 C1 C2 C6 -5.00(19)
N1 C1 C2 C6 175.35(10)
O1 C1 C2 C3 177.04(12)
N1 C1 C2 C3 -2.61(12)
C6 C2 C3 C4 -176.43(12)
C1 C2 C3 C4 1.16(12)
C2 C3 C4 O2 -179.14(13)
C2 C3 C4 N1 0.68(12)
C1 C2 C6 C7 -178.27(11)
C3 C2 C6 C7 -0.9(2)
C2 C6 C7 C8 6.08(19)
C2 C6 C7 C12 -174.91(12)
C12 C7 C8 C9 -0.21(17)
C6 C7 C8 C9 178.80(11)
C7 C8 C9 C10 0.91(18)
C8 C9 C10 C11 -0.85(19)
C9 C10 C11 C12 0.10(19)
C10 C11 C12 C7 0.61(19)
C8 C7 C12 C11 -0.55(17)
C6 C7 C12 C11 -179.61(11)
O2 C4 N1 C1 177.36(12)
C3 C4 N1 C1 -2.47(13)
O2 C4 N1 C5 -2.30(19)
C3 C4 N1 C5 177.87(10)
O1 C1 N1 C4 -176.46(11)
C2 C1 N1 C4 3.20(13)
O1 C1 N1 C5 3.19(18)
C2 C1 N1 C5 -177.14(10)
